data_1550409
loop_
_publ_author_name
'Liu, Yanju'
'Han, Yongzhen'
'Zhang, Zongyao'
'Zhang, Wei'
'Lai, Wenzhen'
'Wang, Yong'
'Cao, Rui'

_publ_section_title
;
 Low overpotential water oxidation at neutral pH catalyzed by a copper(II)
 porphyrin
;
_journal_name_full 'Chemical Science'
_journal_paper_doi 10.1039/C8SC04529A
_journal_year 2019
_chemical_formula_sum 'C48 H36 Cu F12 N8 O14.13 S4'
_chemical_formula_weight 1370.76
_chemical_name_systematic
; 
 ? 
;
_space_group_IT_number 2
_symmetry_cell_setting triclinic
_symmetry_space_group_name_Hall '-P 1'
_symmetry_space_group_name_H-M 'P -1'
_atom_sites_solution_hydrogens geom
_atom_sites_solution_primary direct
_atom_sites_solution_secondary difmap
_audit_creation_method SHELXL-97
_audit_update_record
;
2018-04-10 deposited with the CCDC.
2019-01-07 downloaded from the CCDC.
;
_cell_angle_alpha 99.297(3)
_cell_angle_beta 112.765(2)
_cell_angle_gamma 102.854(2)
_cell_formula_units_Z 3
_cell_length_a 16.1504(11)
_cell_length_b 16.2726(12)
_cell_length_c 17.8745(13)
_cell_measurement_reflns_used 9227
_cell_measurement_temperature 150(2)
_cell_measurement_theta_max 26.39
_cell_measurement_theta_min 2.55
_cell_volume 4059.7(5)
_computing_cell_refinement 'Bruker SAINT'
_computing_data_collection 'Bruker APEX2'
_computing_data_reduction 'Bruker SAINT'
_computing_molecular_graphics 'Bruker SHELXTL'
_computing_publication_material 'Bruker SHELXTL'
_computing_structure_refinement 'SHELXL-97 (Sheldrick, 2008)'
_computing_structure_solution 'SHELXS-97 (Sheldrick, 2008)'
_diffrn_ambient_temperature 150(2)
_diffrn_measured_fraction_theta_full 0.995
_diffrn_measured_fraction_theta_max 0.995
_diffrn_measurement_device_type 'Bruker APEX-II CCD'
_diffrn_measurement_method '\f and \w scans'
_diffrn_radiation_monochromator graphite
_diffrn_radiation_source 'fine-focus sealed tube'
_diffrn_radiation_type MoK\a
_diffrn_radiation_wavelength 0.71073
_diffrn_reflns_av_R_equivalents 0.0290
_diffrn_reflns_av_sigmaI/netI 0.0226
_diffrn_reflns_limit_h_max 17
_diffrn_reflns_limit_h_min -20
_diffrn_reflns_limit_k_max 20
_diffrn_reflns_limit_k_min -20
_diffrn_reflns_limit_l_max 22
_diffrn_reflns_limit_l_min -22
_diffrn_reflns_number 73999
_diffrn_reflns_theta_full 26.41
_diffrn_reflns_theta_max 26.41
_diffrn_reflns_theta_min 2.23
_exptl_absorpt_coefficient_mu 0.674
_exptl_absorpt_correction_T_max 0.8234
_exptl_absorpt_correction_T_min 0.8234
_exptl_absorpt_correction_type multi-scan
_exptl_absorpt_process_details sadabs
_exptl_crystal_colour brown
_exptl_crystal_density_diffrn 1.682
_exptl_crystal_density_method 'not measured'
_exptl_crystal_description Block
_exptl_crystal_F_000 2082
_exptl_crystal_size_max 0.30
_exptl_crystal_size_mid 0.30
_exptl_crystal_size_min 0.30
_refine_diff_density_max 4.418
_refine_diff_density_min -3.902
_refine_diff_density_rms 0.152
_refine_ls_extinction_method none
_refine_ls_goodness_of_fit_ref 0.997
_refine_ls_hydrogen_treatment constr
_refine_ls_matrix_type full
_refine_ls_number_parameters 1192
_refine_ls_number_reflns 16605
_refine_ls_number_restraints 34
_refine_ls_restrained_S_all 1.157
_refine_ls_R_factor_all 0.0993
_refine_ls_R_factor_gt 0.0895
_refine_ls_shift/su_max 0.000
_refine_ls_shift/su_mean 0.000
_refine_ls_structure_factor_coef Fsqd
_refine_ls_weighting_details 'calc w=1/[\s^2^(Fo^2^)+(0.1500P)^2^+28.0764P] where P=(Fo^2^+2Fc^2^)/3'
_refine_ls_weighting_scheme calc
_refine_ls_wR_factor_gt 0.2470
_refine_ls_wR_factor_ref 0.2578
_reflns_number_gt 14390
_reflns_number_total 16605
_reflns_threshold_expression >2sigma(I)
_cod_data_source_file c8sc04529a2.cif
_cod_data_source_block 1
_cod_depositor_comments
;
The following automatic conversions were performed:

'_symmetry_cell_setting' value 'Triclinic' changed to 'triclinic'
according to
/home/data/users/saulius/crontab/automatic-downloads/rss-feeds/RSC/lib/dictionaries/cif_core.dic
dictionary named 'cif_core.dic' version 2.4.2 from 2011-04-26.

Automatic conversion script
Id: cif_fix_values 4973 2017-02-22 13:04:09Z antanas 
;
_cod_original_sg_symbol_H-M P-1
_cod_database_code 1550409

loop_
_symmetry_equiv_pos_as_xyz
'x, y, z'
'-x, -y, -z'

loop_
_atom_site_label
_atom_site_type_symbol
_atom_site_fract_x
_atom_site_fract_y
_atom_site_fract_z
_atom_site_U_iso_or_equiv
_atom_site_adp_type
_atom_site_occupancy
_atom_site_symmetry_multiplicity
_atom_site_calc_flag
_atom_site_refinement_flags
Cu1 Cu 0.0000 1.0000 1.0000 0.0132(2) Uani 1 2 d S
Cu2 Cu 0.12360(4) 0.02133(4) 0.31985(4) 0.01469(18) Uani 1 1 d .
S5 S 0.40401(9) 0.84112(8) 0.85680(8) 0.0183(3) Uani 1 1 d .
S4 S 0.25760(10) 0.81719(9) 0.51193(9) 0.0228(3) Uani 1 1 d .
S2 S 0.54342(13) 0.28609(12) 0.77489(10) 0.0352(4) Uani 1 1 d .
S1 S 0.74588(14) 0.50719(12) 0.20007(12) 0.0401(4) Uani 1 1 d .
S3 S 0.87102(14) 0.56317(12) 0.62233(11) 0.0420(4) Uani 1 1 d .
F14 F 0.4832(3) 0.9638(3) 0.8043(3) 0.0422(10) Uani 1 1 d .
F13 F 0.3503(3) 0.9689(3) 0.8005(3) 0.0436(10) Uani 1 1 d .
F11 F 0.3706(3) 0.9641(3) 0.5194(4) 0.0547(13) Uani 1 1 d .
F12 F 0.2355(4) 0.9717(3) 0.5091(4) 0.0552(13) Uani 1 1 d .
F15 F 0.4743(5) 1.0135(3) 0.9187(3) 0.0654(16) Uani 1 1 d .
F1 F 0.7623(4) 0.6665(3) 0.2722(3) 0.0583(13) Uani 1 1 d .
F7 F 0.4113(5) 0.1453(3) 0.6623(4) 0.084(2) Uani 1 1 d .
F2 F 0.6210(4) 0.5889(4) 0.1820(4) 0.0750(17) Uani 1 1 d .
F10 F 0.3387(5) 0.9664(3) 0.6274(3) 0.0743(18) Uani 1 1 d .
F6 F 0.7984(5) 0.4134(3) 0.5091(4) 0.083(2) Uani 1 1 d .
F9 F 0.4521(7) 0.1446(5) 0.7942(6) 0.115(3) Uani 1 1 d .
F5 F 0.7917(6) 0.5229(5) 0.4587(4) 0.115(3) Uani 1 1 d .
F3 F 0.6835(5) 0.5659(4) 0.3053(4) 0.0776(19) Uani 1 1 d .
F8 F 0.3647(4) 0.2205(4) 0.7396(4) 0.0743(17) Uani 1 1 d .
F4 F 0.9241(6) 0.5020(5) 0.5133(6) 0.125(4) Uani 1 1 d .
O12 O 0.1887(3) 0.8002(3) 0.5443(3) 0.0290(9) Uani 1 1 d .
O13 O 0.3545(3) 0.7885(3) 0.7702(3) 0.0271(9) Uani 1 1 d .
O14 O 0.4963(3) 0.8336(3) 0.9036(3) 0.0296(9) Uani 1 1 d .
O11 O 0.3396(3) 0.7920(3) 0.5518(3) 0.0314(9) Uani 1 1 d .
O15 O 0.3466(3) 0.8414(3) 0.9020(3) 0.0328(10) Uani 1 1 d .
O4 O 0.5172(4) 0.3286(3) 0.7090(3) 0.0385(11) Uani 1 1 d .
O7 O 0.9184(4) 0.6487(3) 0.6237(3) 0.0422(12) Uani 1 1 d .
O10 O 0.2189(3) 0.7971(4) 0.4211(3) 0.0389(11) Uani 1 1 d .
O2 O 0.6764(4) 0.4241(4) 0.1743(4) 0.0557(15) Uani 1 1 d .
O1 O 0.7613(7) 0.5403(5) 0.1355(5) 0.080(3) Uani 1 1 d .
O6 O 0.5569(5) 0.3349(5) 0.8555(3) 0.0649(19) Uani 1 1 d .
O5 O 0.6134(5) 0.2440(5) 0.7768(4) 0.0589(17) Uani 1 1 d .
O3 O 0.8317(4) 0.5158(4) 0.2703(5) 0.0651(19) Uani 1 1 d .
O9 O 0.9248(6) 0.5228(5) 0.6786(5) 0.091(3) Uani 1 1 d .
N2 N 0.0016(3) 0.0144(3) 0.3280(3) 0.0158(8) Uani 1 1 d .
N10 N -0.0670(3) 0.8978(3) 0.8966(3) 0.0162(8) Uani 1 1 d .
N1 N 0.0539(3) -0.0784(3) 0.2160(3) 0.0179(9) Uani 1 1 d .
N7 N -0.0013(3) 0.2850(3) 0.6342(3) 0.0211(9) Uani 1 1 d .
N9 N 0.1234(3) 1.0022(3) 0.9976(3) 0.0152(8) Uani 1 1 d .
N3 N 0.1908(3) 0.1268(3) 0.4178(3) 0.0172(9) Uani 1 1 d .
N4 N 0.2464(3) 0.0171(3) 0.3194(3) 0.0176(9) Uani 1 1 d .
N6 N -0.3879(3) -0.2802(3) 0.0453(3) 0.0238(10) Uani 1 1 d .
N11 N 0.1412(3) 0.7122(3) 0.7160(3) 0.0182(9) Uani 1 1 d .
S6 S 0.8720(4) 0.6040(4) 0.9328(4) 0.234(3) Uani 1 1 d DU
N12 N 0.5093(3) 1.3013(3) 1.2699(3) 0.0225(10) Uani 1 1 d .
O4S O 0.6028(8) 0.5294(7) 0.8947(6) 0.084(3) Uani 0.80 1 d P
O3S O 0.5204(11) 0.4911(7) 0.6776(7) 0.107(4) Uani 0.80 1 d P
O2S O 0.6410(14) 0.6112(11) 0.6335(13) 0.163(7) Uani 0.80 1 d P
C28 C 0.0358(3) 0.1902(3) 0.5145(3) 0.0171(10) Uani 1 1 d .
C52 C 0.2821(4) 1.0438(3) 1.0266(3) 0.0187(10) Uani 1 1 d .
H52 H 0.3474 1.0764 1.0522 0.022 Uiso 1 1 calc R
N5 N 0.2499(4) -0.2767(4) 0.0307(3) 0.0301(11) Uani 1 1 d .
C15 C 0.4058(4) 0.0352(4) 0.3653(4) 0.0212(11) Uani 1 1 d .
H15 H 0.4724 0.0592 0.3979 0.025 Uiso 1 1 calc R
C33 C 0.0092(4) 0.1511(4) 0.5694(3) 0.0204(10) Uani 1 1 d .
H33 H 0.0041 0.0912 0.5662 0.024 Uiso 1 1 calc R
C38 C -0.2072(4) -0.1669(3) 0.1489(3) 0.0187(10) Uani 1 1 d .
C53 C 0.2371(4) 0.9710(3) 0.9599(3) 0.0192(10) Uani 1 1 d .
H53 H 0.2655 0.9415 0.9313 0.023 Uiso 1 1 calc R
C36 C -0.1506(4) -0.0387(4) 0.3131(3) 0.0200(10) Uani 1 1 d .
H36 H -0.2141 -0.0749 0.2919 0.024 Uiso 1 1 calc R
C18 C 0.4554(4) 0.1987(4) 0.4944(3) 0.0198(10) Uani 1 1 d .
C26 C 0.1530(4) 0.1694(3) 0.4629(3) 0.0189(10) Uani 1 1 d .
C55 C 0.0687(4) 0.8778(3) 0.8735(3) 0.0162(10) Uani 1 1 d .
C1 C -0.1088(4) -0.1068(3) 0.2006(3) 0.0175(10) Uani 1 1 d .
C61 C 0.0890(4) 0.7338(4) 0.8224(4) 0.0238(11) Uani 1 1 d .
H61 H 0.0682 0.7113 0.8602 0.029 Uiso 1 1 calc R
C44 C 0.2295(4) 1.1294(3) 1.1196(3) 0.0157(9) Uani 1 1 d .
C16 C 0.3349(4) 0.0683(3) 0.3780(3) 0.0183(10) Uani 1 1 d .
C57 C 0.1299(4) 0.8508(3) 0.7653(3) 0.0182(10) Uani 1 1 d .
H57 H 0.1376 0.9099 0.7635 0.022 Uiso 1 1 calc R
C27 C 0.0605(4) 0.1396(3) 0.4528(3) 0.0163(10) Uani 1 1 d .
C17 C 0.3546(4) 0.1447(3) 0.4391(3) 0.0188(10) Uani 1 1 d .
C51 C 0.2112(4) 1.0619(3) 1.0509(3) 0.0152(9) Uani 1 1 d .
C14 C 0.3590(4) -0.0367(4) 0.2979(3) 0.0205(10) Uani 1 1 d .
H14 H 0.3863 -0.0737 0.2751 0.025 Uiso 1 1 calc R
C56 C 0.0969(4) 0.8201(3) 0.8201(3) 0.0167(10) Uani 1 1 d .
C6 C 0.1877(4) -0.1051(3) 0.1933(3) 0.0195(10) Uani 1 1 d .
C65 C -0.1623(4) 0.8548(3) 0.8544(3) 0.0179(10) Uani 1 1 d .
C60 C 0.1115(4) 0.6807(4) 0.7694(4) 0.0244(11) Uani 1 1 d .
H60 H 0.1060 0.6217 0.7709 0.029 Uiso 1 1 calc R
C19 C 0.4900(4) 0.2851(4) 0.4946(4) 0.0249(11) Uani 1 1 d .
H19 H 0.4511 0.3095 0.4554 0.030 Uiso 1 1 calc R
C39 C -0.2857(4) -0.1368(4) 0.1240(3) 0.0214(11) Uani 1 1 d .
H39 H -0.2773 -0.0762 0.1432 0.026 Uiso 1 1 calc R
C43 C -0.2240(4) -0.2563(4) 0.1210(4) 0.0253(12) Uani 1 1 d .
H43 H -0.1726 -0.2794 0.1377 0.030 Uiso 1 1 calc R
C5 C 0.0921(4) -0.1139(4) 0.1664(3) 0.0210(11) Uani 1 1 d .
C4 C 0.0182(4) -0.1654(4) 0.0847(4) 0.0258(12) Uani 1 1 d .
H4 H 0.0262 -0.1935 0.0382 0.031 Uiso 1 1 calc R
C62 C -0.0279(4) 0.8576(3) 0.8514(3) 0.0187(10) Uani 1 1 d .
C40 C -0.3744(4) -0.1937(4) 0.0722(3) 0.0238(11) Uani 1 1 d .
H40 H -0.4270 -0.1722 0.0550 0.029 Uiso 1 1 calc R
C50 C 0.3955(4) 1.1637(4) 1.2303(3) 0.0207(10) Uani 1 1 d .
H50 H 0.3787 1.1067 1.2373 0.025 Uiso 1 1 calc R
C22 C 0.6071(4) 0.2172(4) 0.6059(4) 0.0230(11) Uani 1 1 d .
H22 H 0.6488 0.1936 0.6435 0.028 Uiso 1 1 calc R
C12 C 0.2758(5) -0.1334(4) 0.1068(4) 0.0268(12) Uani 1 1 d .
H12 H 0.3077 -0.0722 0.1233 0.032 Uiso 1 1 calc R
C3 C -0.0650(4) -0.1661(4) 0.0866(3) 0.0244(11) Uani 1 1 d .
H3 H -0.1264 -0.1951 0.0418 0.029 Uiso 1 1 calc R
C49 C 0.4857(4) 1.2205(4) 1.2795(4) 0.0234(11) Uani 1 1 d .
H49 H 0.5311 1.2025 1.3201 0.028 Uiso 1 1 calc R
C7 C 0.2118(4) -0.1652(4) 0.1373(3) 0.0225(11) Uani 1 1 d .
C42 C -0.3145(4) -0.3123(4) 0.0692(4) 0.0272(12) Uani 1 1 d .
H42 H -0.3249 -0.3734 0.0504 0.033 Uiso 1 1 calc R
C32 C -0.0096(4) 0.1997(4) 0.6284(3) 0.0221(11) Uani 1 1 d .
H32 H -0.0285 0.1728 0.6651 0.027 Uiso 1 1 calc R
C66 C 0.4300(4) 0.9530(4) 0.8452(4) 0.0280(12) Uani 1 1 d .
C24 C 0.3069(4) 0.2470(4) 0.5239(4) 0.0271(12) Uani 1 1 d .
H24 H 0.3668 0.2896 0.5588 0.033 Uiso 1 1 calc R
C63 C -0.1006(4) 0.7904(4) 0.7773(4) 0.0263(12) Uani 1 1 d .
H63 H -0.0917 0.7547 0.7353 0.032 Uiso 1 1 calc R
C8 C 0.1694(5) -0.2552(4) 0.1146(4) 0.0310(13) Uani 1 1 d .
H8 H 0.1268 -0.2793 0.1359 0.037 Uiso 1 1 calc R
C20 C 0.5810(4) 0.3353(4) 0.5518(4) 0.0266(12) Uani 1 1 d .
H20 H 0.6043 0.3944 0.5519 0.032 Uiso 1 1 calc R
C46 C 0.3561(4) 1.2729(4) 1.1613(4) 0.0270(12) Uani 1 1 d .
H46 H 0.3120 1.2921 1.1208 0.032 Uiso 1 1 calc R
C69 C 0.7024(5) 0.5876(5) 0.2424(4) 0.0364(15) Uani 1 1 d .
C25 C 0.2251(4) 0.2445(4) 0.5282(4) 0.0273(12) Uani 1 1 d .
H25 H 0.2165 0.2850 0.5671 0.033 Uiso 1 1 calc R
C67 C 0.3032(5) 0.9362(4) 0.5450(5) 0.0343(14) Uani 1 1 d .
C21 C 0.7313(5) 0.3584(5) 0.6731(5) 0.0379(15) Uani 1 1 d .
H21A H 0.7431 0.4175 0.6655 0.057 Uiso 1 1 calc R
H21B H 0.7799 0.3340 0.6683 0.057 Uiso 1 1 calc R
H21C H 0.7334 0.3612 0.7290 0.057 Uiso 1 1 calc R
C10 C 0.2699(6) -0.3374(5) -0.0272(4) 0.0413(17) Uani 1 1 d .
H10A H 0.3195 -0.3599 0.0060 0.062 Uiso 1 1 calc R
H10B H 0.2911 -0.3058 -0.0620 0.062 Uiso 1 1 calc R
H10C H 0.2123 -0.3864 -0.0637 0.062 Uiso 1 1 calc R
C68 C 0.8477(6) 0.4961(5) 0.5251(5) 0.048(2) Uani 1 1 d .
C70 C 0.4381(8) 0.1946(5) 0.7418(7) 0.060(3) Uani 1 1 d .
O16 O 0.9609(8) 0.6608(8) 0.9284(7) 0.132(5) Uani 1 1 d DU
O18 O 0.8059(6) 0.6457(6) 0.9505(8) 0.141(5) Uani 1 1 d DU
F18 F 0.9420(12) 0.6327(11) 1.0825(12) 0.227(7) Uani 1 1 d DU
O1S O 0.4318(19) 0.4903(14) 0.5225(10) 0.200(11) Uani 0.80 1 d P
F16 F 0.8095(16) 0.5091(9) 0.9826(19) 0.353(15) Uani 1 1 d DU
C71 C 0.9028(13) 0.5582(16) 1.0138(10) 0.186(11) Uani 1 1 d DU
O17 O 0.8318(16) 0.5518(15) 0.8413(12) 0.302(17) Uani 1 1 d DU
N8 N 0.6367(3) 0.3015(3) 0.6072(3) 0.0246(10) Uani 1 1 d .
C54 C 0.1382(4) 0.9468(3) 0.9404(3) 0.0160(10) Uani 1 1 d .
C13 C 0.2596(4) -0.0462(3) 0.2672(3) 0.0193(10) Uani 1 1 d .
C2 C -0.0426(4) -0.1144(3) 0.1695(3) 0.0191(10) Uani 1 1 d .
C34 C -0.0089(4) 0.0643(3) 0.3915(3) 0.0164(10) Uani 1 1 d .
C45 C 0.3290(4) 1.1893(3) 1.1709(3) 0.0170(10) Uani 1 1 d .
C30 C 0.0219(4) 0.3238(4) 0.5814(4) 0.0225(11) Uani 1 1 d .
H30 H 0.0260 0.3837 0.5856 0.027 Uiso 1 1 calc R
C167 C 0.5168(4) 0.1647(4) 0.5505(4) 0.0202(10) Uani 1 1 d .
H167 H 0.4961 0.1053 0.5503 0.024 Uiso 1 1 calc R
C29 C 0.0400(4) 0.2772(4) 0.5205(3) 0.0201(10) Uani 1 1 d .
H29 H 0.0554 0.3051 0.4827 0.024 Uiso 1 1 calc R
C37 C -0.0860(4) -0.0476(3) 0.2776(3) 0.0163(10) Uani 1 1 d .
C23 C 0.2863(4) 0.1725(4) 0.4560(3) 0.0198(10) Uani 1 1 d .
C35 C -0.1036(4) 0.0315(3) 0.3828(3) 0.0182(10) Uani 1 1 d .
H35 H -0.1286 0.0544 0.4187 0.022 Uiso 1 1 calc R
C58 C 0.1514(4) 0.7954(4) 0.7136(3) 0.0197(10) Uani 1 1 d .
H58 H 0.1735 0.8166 0.6760 0.024 Uiso 1 1 calc R
C64 C -0.1838(4) 0.7885(4) 0.7794(4) 0.0262(12) Uani 1 1 d .
H64 H -0.2448 0.7508 0.7392 0.031 Uiso 1 1 calc R
C41 C -0.4844(4) -0.3411(4) -0.0109(4) 0.0339(14) Uani 1 1 d .
H41A H -0.5180 -0.3558 0.0230 0.051 Uiso 1 1 calc R
H41B H -0.4802 -0.3947 -0.0410 0.051 Uiso 1 1 calc R
H41C H -0.5189 -0.3129 -0.0518 0.051 Uiso 1 1 calc R
C47 C 0.4473(4) 1.3275(4) 1.2108(4) 0.0300(13) Uani 1 1 d .
H47 H 0.4666 1.3839 1.2033 0.036 Uiso 1 1 calc R
C59 C 0.1584(4) 0.6519(4) 0.6559(4) 0.0271(12) Uani 1 1 d .
H59A H 0.0986 0.6068 0.6161 0.041 Uiso 1 1 calc R
H59B H 0.2033 0.6240 0.6871 0.041 Uiso 1 1 calc R
H59C H 0.1845 0.6852 0.6247 0.041 Uiso 1 1 calc R
C11 C 0.2934(5) -0.1897(4) 0.0529(4) 0.0298(13) Uani 1 1 d .
H11 H 0.3363 -0.1673 0.0313 0.036 Uiso 1 1 calc R
C9 C 0.1896(5) -0.3098(4) 0.0607(4) 0.0342(14) Uani 1 1 d .
H9 H 0.1602 -0.3714 0.0448 0.041 Uiso 1 1 calc R
C48 C 0.6064(4) 1.3629(4) 1.3249(5) 0.0365(15) Uani 1 1 d .
H48A H 0.6428 1.3343 1.3640 0.055 Uiso 1 1 calc R
H48B H 0.6025 1.4155 1.3572 0.055 Uiso 1 1 calc R
H48C H 0.6377 1.3796 1.2899 0.055 Uiso 1 1 calc R
C31 C -0.0162(5) 0.3364(4) 0.7021(4) 0.0311(13) Uani 1 1 d .
H31A H 0.0447 0.3653 0.7518 0.047 Uiso 1 1 calc R
H31B H -0.0588 0.2970 0.7172 0.047 Uiso 1 1 calc R
H31C H -0.0443 0.3808 0.6820 0.047 Uiso 1 1 calc R
O8 O 0.7788(6) 0.5522(6) 0.6198(6) 0.088(3) Uani 1 1 d .
F17 F 0.975(4) 0.533(5) 1.017(4) 0.685(19) Uani 1 1 d DU

loop_
_atom_site_aniso_label
_atom_site_aniso_U_11
_atom_site_aniso_U_22
_atom_site_aniso_U_33
_atom_site_aniso_U_23
_atom_site_aniso_U_13
_atom_site_aniso_U_12
Cu1 0.0125(4) 0.0138(4) 0.0147(4) 0.0004(3) 0.0081(3) 0.0053(3)
Cu2 0.0165(3) 0.0152(3) 0.0149(3) 0.0023(2) 0.0089(2) 0.0074(2)
S5 0.0165(6) 0.0192(6) 0.0205(6) 0.0024(5) 0.0100(5) 0.0064(5)
S4 0.0197(6) 0.0243(7) 0.0243(7) 0.0053(5) 0.0110(5) 0.0049(5)
S2 0.0449(10) 0.0419(9) 0.0266(8) 0.0100(7) 0.0168(7) 0.0253(8)
S1 0.0494(10) 0.0406(9) 0.0413(9) 0.0143(8) 0.0247(8) 0.0236(8)
S3 0.0505(11) 0.0361(9) 0.0330(9) 0.0049(7) 0.0167(8) 0.0082(8)
F14 0.041(2) 0.039(2) 0.064(3) 0.027(2) 0.034(2) 0.0151(18)
F13 0.046(2) 0.043(2) 0.065(3) 0.028(2) 0.033(2) 0.031(2)
F11 0.033(2) 0.045(2) 0.102(4) 0.041(3) 0.037(2) 0.0100(19)
F12 0.063(3) 0.045(3) 0.100(4) 0.044(3) 0.059(3) 0.037(2)
F15 0.105(4) 0.022(2) 0.042(3) -0.0058(18) 0.019(3) 0.004(2)
F1 0.084(4) 0.034(2) 0.056(3) 0.008(2) 0.032(3) 0.016(2)
F7 0.115(5) 0.034(3) 0.103(5) -0.012(3) 0.079(4) -0.011(3)
F2 0.061(3) 0.082(4) 0.084(4) 0.013(3) 0.025(3) 0.046(3)
F10 0.112(5) 0.035(3) 0.045(3) -0.006(2) 0.023(3) -0.002(3)
F6 0.098(5) 0.033(3) 0.079(4) -0.016(3) 0.032(4) -0.017(3)
F9 0.214(9) 0.082(4) 0.181(8) 0.100(5) 0.170(8) 0.092(6)
F5 0.137(7) 0.094(5) 0.038(3) 0.016(3) -0.003(4) -0.029(5)
F3 0.135(6) 0.052(3) 0.070(4) 0.011(3) 0.076(4) 0.021(3)
F8 0.071(4) 0.066(3) 0.108(5) 0.021(3) 0.066(4) 0.015(3)
F4 0.105(6) 0.107(6) 0.144(7) -0.054(5) 0.093(6) -0.009(4)
O12 0.027(2) 0.034(2) 0.034(2) 0.0140(19) 0.0201(19) 0.0083(18)
O13 0.022(2) 0.029(2) 0.023(2) -0.0039(16) 0.0081(17) 0.0062(17)
O14 0.0173(19) 0.035(2) 0.034(2) 0.0129(19) 0.0061(17) 0.0081(17)
O11 0.032(2) 0.034(2) 0.034(2) 0.0144(19) 0.0150(19) 0.0162(19)
O15 0.038(2) 0.037(2) 0.040(2) 0.011(2) 0.031(2) 0.016(2)
O4 0.045(3) 0.030(2) 0.042(3) 0.014(2) 0.019(2) 0.011(2)
O7 0.061(3) 0.028(2) 0.033(2) 0.0014(19) 0.023(2) 0.007(2)
O10 0.027(2) 0.057(3) 0.025(2) 0.001(2) 0.0088(19) 0.010(2)
O2 0.050(3) 0.042(3) 0.048(3) -0.013(2) 0.008(3) 0.009(3)
O1 0.154(8) 0.082(5) 0.081(5) 0.052(4) 0.092(5) 0.083(5)
O6 0.084(5) 0.087(5) 0.029(3) 0.005(3) 0.021(3) 0.051(4)
O5 0.066(4) 0.096(5) 0.046(3) 0.030(3) 0.031(3) 0.061(4)
O3 0.040(3) 0.043(3) 0.096(5) 0.028(3) 0.009(3) 0.014(3)
O9 0.086(5) 0.053(4) 0.083(5) 0.032(4) -0.009(4) 0.003(4)
N2 0.018(2) 0.0142(19) 0.0145(19) 0.0017(16) 0.0069(17) 0.0066(16)
N10 0.014(2) 0.018(2) 0.016(2) 0.0011(17) 0.0076(17) 0.0069(17)
N1 0.020(2) 0.021(2) 0.018(2) 0.0044(17) 0.0107(18) 0.0105(18)
N7 0.016(2) 0.024(2) 0.021(2) -0.0021(18) 0.0089(18) 0.0066(18)
N9 0.015(2) 0.015(2) 0.016(2) 0.0004(16) 0.0087(17) 0.0061(16)
N3 0.016(2) 0.019(2) 0.018(2) 0.0026(17) 0.0088(17) 0.0071(17)
N4 0.022(2) 0.016(2) 0.020(2) 0.0041(17) 0.0132(18) 0.0091(17)
N6 0.021(2) 0.026(2) 0.017(2) 0.0024(18) 0.0041(19) 0.0039(19)
N11 0.018(2) 0.019(2) 0.019(2) -0.0010(17) 0.0097(18) 0.0082(17)
S6 0.124(3) 0.133(3) 0.256(5) -0.097(3) -0.078(3) 0.097(3)
N12 0.014(2) 0.020(2) 0.027(2) -0.0063(18) 0.0096(19) 0.0016(18)
O4S 0.120(9) 0.074(6) 0.059(5) 0.012(5) 0.025(5) 0.063(6)
O3S 0.190(13) 0.066(6) 0.086(7) 0.026(6) 0.067(8) 0.066(8)
O2S 0.155(15) 0.111(12) 0.179(17) 0.026(12) 0.043(13) 0.024(11)
C28 0.013(2) 0.020(2) 0.015(2) -0.0009(19) 0.0048(19) 0.0061(19)
C52 0.016(2) 0.021(2) 0.023(3) 0.004(2) 0.012(2) 0.007(2)
N5 0.033(3) 0.037(3) 0.023(2) -0.001(2) 0.014(2) 0.020(2)
C15 0.021(3) 0.024(3) 0.024(3) 0.008(2) 0.014(2) 0.011(2)
C33 0.022(3) 0.020(3) 0.022(3) 0.006(2) 0.011(2) 0.010(2)
C38 0.022(3) 0.019(2) 0.015(2) 0.0036(19) 0.008(2) 0.008(2)
C53 0.017(2) 0.022(3) 0.023(3) 0.004(2) 0.012(2) 0.008(2)
C36 0.019(2) 0.022(3) 0.019(2) 0.003(2) 0.009(2) 0.007(2)
C18 0.018(3) 0.024(3) 0.023(3) 0.004(2) 0.014(2) 0.008(2)
C26 0.020(3) 0.020(2) 0.018(2) 0.002(2) 0.009(2) 0.009(2)
C55 0.019(2) 0.017(2) 0.018(2) 0.0048(19) 0.012(2) 0.0088(19)
C1 0.020(3) 0.014(2) 0.018(2) 0.0040(19) 0.006(2) 0.0083(19)
C61 0.028(3) 0.023(3) 0.026(3) 0.006(2) 0.017(2) 0.010(2)
C44 0.014(2) 0.015(2) 0.018(2) 0.0035(19) 0.0080(19) 0.0047(19)
C16 0.020(3) 0.020(2) 0.020(2) 0.008(2) 0.012(2) 0.010(2)
C57 0.018(2) 0.017(2) 0.021(2) 0.003(2) 0.010(2) 0.008(2)
C27 0.018(2) 0.018(2) 0.015(2) 0.0037(19) 0.0080(19) 0.009(2)
C17 0.018(2) 0.020(2) 0.022(3) 0.006(2) 0.011(2) 0.007(2)
C51 0.015(2) 0.014(2) 0.017(2) 0.0035(19) 0.0088(19) 0.0041(18)
C14 0.024(3) 0.022(3) 0.024(3) 0.009(2) 0.015(2) 0.012(2)
C56 0.014(2) 0.020(2) 0.016(2) 0.0004(19) 0.0076(19) 0.0063(19)
C6 0.028(3) 0.019(2) 0.021(3) 0.007(2) 0.016(2) 0.012(2)
C65 0.016(2) 0.018(2) 0.018(2) -0.0007(19) 0.007(2) 0.0053(19)
C60 0.030(3) 0.018(3) 0.028(3) 0.004(2) 0.015(2) 0.010(2)
C19 0.027(3) 0.023(3) 0.032(3) 0.008(2) 0.018(2) 0.011(2)
C39 0.025(3) 0.020(3) 0.020(3) 0.004(2) 0.009(2) 0.011(2)
C43 0.024(3) 0.020(3) 0.029(3) 0.004(2) 0.008(2) 0.010(2)
C5 0.028(3) 0.021(3) 0.020(3) 0.004(2) 0.015(2) 0.012(2)
C4 0.030(3) 0.029(3) 0.019(3) 0.001(2) 0.012(2) 0.013(2)
C62 0.017(2) 0.019(2) 0.018(2) -0.001(2) 0.008(2) 0.006(2)
C40 0.022(3) 0.029(3) 0.020(3) 0.007(2) 0.008(2) 0.012(2)
C50 0.017(2) 0.022(3) 0.024(3) 0.006(2) 0.010(2) 0.006(2)
C22 0.021(3) 0.025(3) 0.026(3) 0.007(2) 0.013(2) 0.008(2)
C12 0.036(3) 0.032(3) 0.023(3) 0.009(2) 0.020(3) 0.017(3)
C3 0.027(3) 0.027(3) 0.017(3) 0.001(2) 0.007(2) 0.012(2)
C49 0.019(3) 0.027(3) 0.022(3) 0.002(2) 0.009(2) 0.008(2)
C7 0.026(3) 0.027(3) 0.018(2) 0.002(2) 0.010(2) 0.015(2)
C42 0.029(3) 0.021(3) 0.027(3) 0.003(2) 0.009(2) 0.008(2)
C32 0.022(3) 0.027(3) 0.020(3) 0.006(2) 0.010(2) 0.010(2)
C66 0.031(3) 0.022(3) 0.029(3) 0.004(2) 0.013(3) 0.008(2)
C24 0.019(3) 0.026(3) 0.027(3) -0.007(2) 0.008(2) 0.004(2)
C63 0.021(3) 0.029(3) 0.023(3) -0.007(2) 0.009(2) 0.007(2)
C8 0.030(3) 0.026(3) 0.038(3) 0.000(3) 0.019(3) 0.009(2)
C20 0.027(3) 0.018(3) 0.040(3) 0.008(2) 0.020(3) 0.006(2)
C46 0.022(3) 0.024(3) 0.034(3) 0.008(2) 0.010(2) 0.007(2)
C69 0.045(4) 0.038(4) 0.027(3) -0.001(3) 0.017(3) 0.020(3)
C25 0.021(3) 0.028(3) 0.026(3) -0.009(2) 0.011(2) 0.006(2)
C67 0.035(3) 0.029(3) 0.042(4) 0.012(3) 0.019(3) 0.009(3)
C21 0.023(3) 0.033(3) 0.043(4) 0.001(3) 0.009(3) -0.001(3)
C10 0.051(4) 0.050(4) 0.028(3) -0.002(3) 0.019(3) 0.032(4)
C68 0.052(5) 0.030(3) 0.052(5) -0.014(3) 0.036(4) -0.011(3)
C70 0.099(7) 0.038(4) 0.086(7) 0.029(4) 0.074(6) 0.028(5)
O16 0.091(7) 0.142(10) 0.113(8) -0.023(7) 0.057(6) -0.033(6)
O18 0.069(5) 0.085(6) 0.179(11) -0.031(6) -0.023(6) 0.048(5)
F18 0.240(16) 0.257(16) 0.32(2) 0.224(15) 0.178(16) 0.122(13)
O1S 0.35(3) 0.22(2) 0.101(11) 0.075(12) 0.089(15) 0.23(2)
F16 0.38(2) 0.124(10) 0.81(5) 0.204(17) 0.47(3) 0.114(12)
C71 0.204(17) 0.40(3) 0.115(12) 0.167(16) 0.110(12) 0.26(2)
O17 0.26(2) 0.28(2) 0.234(19) -0.151(18) 0.171(18) -0.125(18)
N8 0.019(2) 0.021(2) 0.032(3) 0.0024(19) 0.014(2) 0.0015(18)
C54 0.018(2) 0.017(2) 0.018(2) 0.0044(19) 0.012(2) 0.0085(19)
C13 0.026(3) 0.018(2) 0.024(3) 0.008(2) 0.018(2) 0.012(2)
C2 0.023(3) 0.018(2) 0.017(2) 0.0037(19) 0.008(2) 0.010(2)
C34 0.020(2) 0.017(2) 0.016(2) 0.0046(19) 0.010(2) 0.010(2)
C45 0.016(2) 0.016(2) 0.018(2) -0.0008(19) 0.009(2) 0.0038(19)
C30 0.021(3) 0.018(2) 0.026(3) 0.000(2) 0.012(2) 0.006(2)
C167 0.019(3) 0.020(2) 0.027(3) 0.006(2) 0.015(2) 0.006(2)
C29 0.019(2) 0.020(3) 0.022(3) 0.003(2) 0.010(2) 0.006(2)
C37 0.017(2) 0.015(2) 0.019(2) 0.0058(19) 0.009(2) 0.0087(19)
C23 0.017(2) 0.021(3) 0.020(3) 0.001(2) 0.009(2) 0.006(2)
C35 0.017(2) 0.020(2) 0.019(2) 0.004(2) 0.009(2) 0.007(2)
C58 0.019(2) 0.023(3) 0.018(2) 0.003(2) 0.010(2) 0.007(2)
C64 0.017(3) 0.028(3) 0.025(3) -0.007(2) 0.009(2) 0.003(2)
C41 0.023(3) 0.035(3) 0.029(3) 0.002(3) 0.004(3) -0.001(3)
C47 0.026(3) 0.016(3) 0.045(4) 0.004(2) 0.016(3) 0.004(2)
C59 0.031(3) 0.024(3) 0.027(3) -0.004(2) 0.017(3) 0.010(2)
C11 0.036(3) 0.039(3) 0.025(3) 0.009(3) 0.021(3) 0.017(3)
C9 0.035(3) 0.027(3) 0.038(3) -0.003(3) 0.017(3) 0.010(3)
C48 0.017(3) 0.031(3) 0.045(4) -0.009(3) 0.008(3) 0.002(2)
C31 0.031(3) 0.030(3) 0.032(3) -0.006(2) 0.019(3) 0.007(3)
O8 0.095(6) 0.087(5) 0.114(7) 0.020(5) 0.086(6) 0.020(5)
F17 0.685(19) 0.68(2) 0.68(2) 0.189(11) 0.301(14) 0.214(14)

loop_
_atom_type_symbol
_atom_type_description
_atom_type_scat_dispersion_real
_atom_type_scat_dispersion_imag
_atom_type_scat_source
C C 0.0033 0.0016 'International Tables Vol C Tables 4.2.6.8 and 6.1.1.4'
H H 0.0000 0.0000 'International Tables Vol C Tables 4.2.6.8 and 6.1.1.4'
N N 0.0061 0.0033 'International Tables Vol C Tables 4.2.6.8 and 6.1.1.4'
O O 0.0106 0.0060 'International Tables Vol C Tables 4.2.6.8 and 6.1.1.4'
F F 0.0171 0.0103 'International Tables Vol C Tables 4.2.6.8 and 6.1.1.4'
S S 0.1246 0.1234 'International Tables Vol C Tables 4.2.6.8 and 6.1.1.4'
Cu Cu 0.3201 1.2651 'International Tables Vol C Tables 4.2.6.8 and 6.1.1.4'

loop_
_geom_angle_atom_site_label_1
_geom_angle_atom_site_label_2
_geom_angle_atom_site_label_3
_geom_angle
_geom_angle_site_symmetry_1
_geom_angle_site_symmetry_3
N10 Cu1 N10 180.0(3) . 2_577
N10 Cu1 N9 89.79(17) . .
N10 Cu1 N9 90.21(18) 2_577 .
N10 Cu1 N9 90.21(18) . 2_577
N10 Cu1 N9 89.79(17) 2_577 2_577
N9 Cu1 N9 180.0(2) . 2_577
N3 Cu2 N1 175.61(18) . .
N3 Cu2 N4 90.58(18) . .
N1 Cu2 N4 90.10(18) . .
N3 Cu2 N2 90.47(18) . .
N1 Cu2 N2 89.38(18) . .
N4 Cu2 N2 173.04(17) . .
O13 S5 O14 115.1(3) . .
O13 S5 O15 115.0(3) . .
O14 S5 O15 115.0(3) . .
O13 S5 C66 102.1(3) . .
O14 S5 C66 103.8(3) . .
O15 S5 C66 103.4(3) . .
O11 S4 O12 115.7(3) . .
O11 S4 O10 115.2(3) . .
O12 S4 O10 114.9(3) . .
O11 S4 C67 103.2(3) . .
O12 S4 C67 102.2(3) . .
O10 S4 C67 102.9(3) . .
O4 S2 O6 115.1(4) . .
O4 S2 O5 114.2(3) . .
O6 S2 O5 115.6(4) . .
O4 S2 C70 103.0(4) . .
O6 S2 C70 103.6(4) . .
O5 S2 C70 103.0(4) . .
O2 S1 O3 113.1(4) . .
O2 S1 O1 117.4(5) . .
O3 S1 O1 112.7(5) . .
O2 S1 C69 106.9(4) . .
O3 S1 C69 102.8(4) . .
O1 S1 C69 102.0(4) . .
O9 S3 O7 117.1(4) . .
O9 S3 O8 112.7(6) . .
O7 S3 O8 114.7(4) . .
O9 S3 C68 101.2(5) . .
O7 S3 C68 104.8(3) . .
O8 S3 C68 104.0(5) . .
C34 N2 C37 105.8(4) . .
C34 N2 Cu2 126.3(4) . .
C37 N2 Cu2 127.5(3) . .
C65 N10 C62 105.3(4) . .
C65 N10 Cu1 127.2(3) . .
C62 N10 Cu1 127.5(4) . .
C2 N1 C5 105.3(4) . .
C2 N1 Cu2 127.4(3) . .
C5 N1 Cu2 126.1(4) . .
C30 N7 C32 121.0(5) . .
C30 N7 C31 120.2(5) . .
C32 N7 C31 118.8(5) . .
C54 N9 C51 105.5(4) . .
C54 N9 Cu1 127.4(3) . .
C51 N9 Cu1 127.1(3) . .
C26 N3 C23 105.5(4) . .
C26 N3 Cu2 127.6(4) . .
C23 N3 Cu2 127.0(3) . .
C16 N4 C13 105.8(4) . .
C16 N4 Cu2 126.7(3) . .
C13 N4 Cu2 126.9(4) . .
C42 N6 C40 120.8(5) . .
C42 N6 C41 119.3(5) . .
C40 N6 C41 120.0(5) . .
C58 N11 C60 121.2(4) . .
C58 N11 C59 119.7(5) . .
C60 N11 C59 119.1(5) . .
O18 S6 O17 112.8(12) . .
O18 S6 O16 120.4(8) . .
O17 S6 O16 91.5(10) . .
O18 S6 C71 99.4(9) . .
O17 S6 C71 122.9(15) . .
O16 S6 C71 111.5(9) . .
C49 N12 C47 121.4(5) . .
C49 N12 C48 119.4(5) . .
C47 N12 C48 119.2(5) . .
C29 C28 C33 117.7(5) . .
C29 C28 C27 121.7(5) . .
C33 C28 C27 120.7(5) . .
C53 C52 C51 106.5(5) . .
C53 C52 H52 126.8 . .
C51 C52 H52 126.8 . .
C9 N5 C11 120.9(5) . .
C9 N5 C10 119.3(6) . .
C11 N5 C10 119.8(6) . .
C14 C15 C16 106.7(5) . .
C14 C15 H15 126.6 . .
C16 C15 H15 126.6 . .
C32 C33 C28 120.0(5) . .
C32 C33 H33 120.0 . .
C28 C33 H33 120.0 . .
C43 C38 C39 117.1(5) . .
C43 C38 C1 120.3(5) . .
C39 C38 C1 122.5(5) . .
C52 C53 C54 107.3(4) . .
C52 C53 H53 126.3 . .
C54 C53 H53 126.3 . .
C35 C36 C37 107.2(5) . .
C35 C36 H36 126.4 . .
C37 C36 H36 126.4 . .
C19 C18 C167 117.9(5) . .
C19 C18 C17 121.6(5) . .
C167 C18 C17 120.5(5) . .
N3 C26 C27 125.1(5) . .
N3 C26 C25 110.3(5) . .
C27 C26 C25 124.3(5) . .
C54 C55 C62 124.4(5) . .
C54 C55 C56 119.0(5) . .
C62 C55 C56 116.6(5) . .
C2 C1 C37 123.4(5) . .
C2 C1 C38 116.9(5) . .
C37 C1 C38 119.7(5) . .
C60 C61 C56 119.7(5) . .
C60 C61 H61 120.2 . .
C56 C61 H61 120.2 . .
C65 C44 C51 125.0(5) 2_577 .
C65 C44 C45 116.8(5) 2_577 .
C51 C44 C45 118.2(4) . .
N4 C16 C17 124.8(5) . .
N4 C16 C15 110.5(5) . .
C17 C16 C15 124.6(5) . .
C58 C57 C56 120.1(5) . .
C58 C57 H57 119.9 . .
C56 C57 H57 119.9 . .
C26 C27 C34 124.5(5) . .
C26 C27 C28 117.0(5) . .
C34 C27 C28 118.4(5) . .
C23 C17 C16 124.4(5) . .
C23 C17 C18 116.5(5) . .
C16 C17 C18 119.0(5) . .
N9 C51 C44 125.0(5) . .
N9 C51 C52 110.5(4) . .
C44 C51 C52 124.5(5) . .
C15 C14 C13 106.9(5) . .
C15 C14 H14 126.5 . .
C13 C14 H14 126.5 . .
C57 C56 C61 118.2(5) . .
C57 C56 C55 120.9(5) . .
C61 C56 C55 120.9(5) . .
C13 C6 C5 124.3(5) . .
C13 C6 C7 119.4(5) . .
C5 C6 C7 116.3(5) . .
N10 C65 C44 125.3(5) . 2_577
N10 C65 C64 110.6(4) . .
C44 C65 C64 124.1(5) 2_577 .
N11 C60 C61 120.5(5) . .
N11 C60 H60 119.8 . .
C61 C60 H60 119.8 . .
C20 C19 C18 119.8(5) . .
C20 C19 H19 120.1 . .
C18 C19 H19 120.1 . .
C40 C39 C38 120.6(5) . .
C40 C39 H39 119.7 . .
C38 C39 H39 119.7 . .
C42 C43 C38 121.0(5) . .
C42 C43 H43 119.5 . .
C38 C43 H43 119.5 . .
N1 C5 C6 124.9(5) . .
N1 C5 C4 110.2(5) . .
C6 C5 C4 124.9(5) . .
C3 C4 C5 107.0(5) . .
C3 C4 H4 126.5 . .
C5 C4 H4 126.5 . .
N10 C62 C55 125.3(5) . .
N10 C62 C63 110.7(5) . .
C55 C62 C63 124.1(5) . .
N6 C40 C39 120.6(5) . .
N6 C40 H40 119.7 . .
C39 C40 H40 119.7 . .
C49 C50 C45 120.4(5) . .
C49 C50 H50 119.8 . .
C45 C50 H50 119.8 . .
N8 C22 C167 120.5(5) . .
N8 C22 H22 119.8 . .
C167 C22 H22 119.8 . .
C11 C12 C7 120.4(6) . .
C11 C12 H12 119.8 . .
C7 C12 H12 119.8 . .
C4 C3 C2 107.0(5) . .
C4 C3 H3 126.5 . .
C2 C3 H3 126.5 . .
N12 C49 C50 119.8(5) . .
N12 C49 H49 120.1 . .
C50 C49 H49 120.1 . .
C8 C7 C12 118.1(5) . .
C8 C7 C6 120.0(5) . .
C12 C7 C6 121.9(5) . .
N6 C42 C43 119.9(5) . .
N6 C42 H42 120.0 . .
C43 C42 H42 120.0 . .
N7 C32 C33 120.5(5) . .
N7 C32 H32 119.8 . .
C33 C32 H32 119.8 . .
F15 C66 F14 108.0(6) . .
F15 C66 F13 107.4(5) . .
F14 C66 F13 107.2(5) . .
F15 C66 S5 112.4(4) . .
F14 C66 S5 111.0(4) . .
F13 C66 S5 110.6(4) . .
C25 C24 C23 107.0(5) . .
C25 C24 H24 126.5 . .
C23 C24 H24 126.5 . .
C64 C63 C62 106.5(5) . .
C64 C63 H63 126.7 . .
C62 C63 H63 126.7 . .
C9 C8 C7 119.6(6) . .
C9 C8 H8 120.2 . .
C7 C8 H8 120.2 . .
N8 C20 C19 120.6(5) . .
N8 C20 H20 119.7 . .
C19 C20 H20 119.7 . .
C47 C46 C45 119.7(6) . .
C47 C46 H46 120.2 . .
C45 C46 H46 120.2 . .
F1 C69 F2 108.3(6) . .
F1 C69 F3 108.1(6) . .
F2 C69 F3 107.3(7) . .
F1 C69 S1 112.8(5) . .
F2 C69 S1 110.1(5) . .
F3 C69 S1 110.0(5) . .
C24 C25 C26 107.2(5) . .
C24 C25 H25 126.4 . .
C26 C25 H25 126.4 . .
F10 C67 F12 108.6(6) . .
F10 C67 F11 109.5(6) . .
F12 C67 F11 105.9(5) . .
F10 C67 S4 111.1(5) . .
F12 C67 S4 111.4(5) . .
F11 C67 S4 110.2(5) . .
N8 C21 H21A 109.5 . .
N8 C21 H21B 109.5 . .
H21A C21 H21B 109.5 . .
N8 C21 H21C 109.5 . .
H21A C21 H21C 109.5 . .
H21B C21 H21C 109.5 . .
N5 C10 H10A 109.5 . .
N5 C10 H10B 109.5 . .
H10A C10 H10B 109.5 . .
N5 C10 H10C 109.5 . .
H10A C10 H10C 109.5 . .
H10B C10 H10C 109.5 . .
F4 C68 F6 111.4(8) . .
F4 C68 F5 102.5(9) . .
F6 C68 F5 103.3(7) . .
F4 C68 S3 112.9(6) . .
F6 C68 S3 114.4(6) . .
F5 C68 S3 111.2(6) . .
F9 C70 F8 107.1(7) . .
F9 C70 F7 109.5(7) . .
F8 C70 F7 106.2(9) . .
F9 C70 S2 110.9(9) . .
F8 C70 S2 112.2(6) . .
F7 C70 S2 110.7(5) . .
F17 C71 F16 129(4) . .
F17 C71 F18 104(4) . .
F16 C71 F18 120.4(17) . .
F17 C71 S6 107(3) . .
F16 C71 S6 88.8(12) . .
F18 C71 S6 100.6(15) . .
C20 N8 C22 120.9(5) . .
C20 N8 C21 120.0(5) . .
C22 N8 C21 119.0(5) . .
N9 C54 C55 125.5(5) . .
N9 C54 C53 110.1(4) . .
C55 C54 C53 124.4(5) . .
N4 C13 C6 124.2(5) . .
N4 C13 C14 109.9(5) . .
C6 C13 C14 125.8(5) . .
N1 C2 C1 124.6(5) . .
N1 C2 C3 110.2(5) . .
C1 C2 C3 125.0(5) . .
N2 C34 C27 125.0(5) . .
N2 C34 C35 110.2(4) . .
C27 C34 C35 124.7(5) . .
C50 C45 C46 118.4(5) . .
C50 C45 C44 120.8(5) . .
C46 C45 C44 120.8(5) . .
N7 C30 C29 120.5(5) . .
N7 C30 H30 119.8 . .
C29 C30 H30 119.8 . .
C22 C167 C18 120.1(5) . .
C22 C167 H167 119.9 . .
C18 C167 H167 119.9 . .
C28 C29 C30 120.4(5) . .
C28 C29 H29 119.8 . .
C30 C29 H29 119.8 . .
N2 C37 C1 124.3(5) . .
N2 C37 C36 110.0(4) . .
C1 C37 C36 125.6(5) . .
N3 C23 C17 125.0(5) . .
N3 C23 C24 109.9(5) . .
C17 C23 C24 124.6(5) . .
C36 C35 C34 106.8(5) . .
C36 C35 H35 126.6 . .
C34 C35 H35 126.6 . .
N11 C58 C57 120.4(5) . .
N11 C58 H58 119.8 . .
C57 C58 H58 119.8 . .
C63 C64 C65 106.8(5) . .
C63 C64 H64 126.6 . .
C65 C64 H64 126.6 . .
N6 C41 H41A 109.5 . .
N6 C41 H41B 109.5 . .
H41A C41 H41B 109.5 . .
N6 C41 H41C 109.5 . .
H41A C41 H41C 109.5 . .
H41B C41 H41C 109.5 . .
N12 C47 C46 120.2(5) . .
N12 C47 H47 119.9 . .
C46 C47 H47 119.9 . .
N11 C59 H59A 109.5 . .
N11 C59 H59B 109.5 . .
H59A C59 H59B 109.5 . .
N11 C59 H59C 109.5 . .
H59A C59 H59C 109.5 . .
H59B C59 H59C 109.5 . .
N5 C11 C12 120.1(6) . .
N5 C11 H11 119.9 . .
C12 C11 H11 119.9 . .
N5 C9 C8 120.7(6) . .
N5 C9 H9 119.6 . .
C8 C9 H9 119.6 . .
N12 C48 H48A 109.5 . .
N12 C48 H48B 109.5 . .
H48A C48 H48B 109.5 . .
N12 C48 H48C 109.5 . .
H48A C48 H48C 109.5 . .
H48B C48 H48C 109.5 . .
N7 C31 H31A 109.5 . .
N7 C31 H31B 109.5 . .
H31A C31 H31B 109.5 . .
N7 C31 H31C 109.5 . .
H31A C31 H31C 109.5 . .
H31B C31 H31C 109.5 . .
C71 F17 F17 154(9) . 2_767

loop_
_geom_bond_atom_site_label_1
_geom_bond_atom_site_label_2
_geom_bond_distance
_geom_bond_site_symmetry_2
Cu1 N10 2.003(4) .
Cu1 N10 2.003(4) 2_577
Cu1 N9 2.003(4) .
Cu1 N9 2.003(4) 2_577
Cu2 N3 1.979(4) .
Cu2 N1 1.986(4) .
Cu2 N4 2.004(4) .
Cu2 N2 2.011(4) .
S5 O13 1.442(4) .
S5 O14 1.444(4) .
S5 O15 1.447(4) .
S5 C66 1.839(6) .
S4 O11 1.426(5) .
S4 O12 1.437(4) .
S4 O10 1.445(5) .
S4 C67 1.817(7) .
S2 O4 1.433(5) .
S2 O6 1.438(6) .
S2 O5 1.438(5) .
S2 C70 1.809(10) .
S1 O2 1.423(6) .
S1 O3 1.424(6) .
S1 O1 1.431(6) .
S1 C69 1.810(7) .
S3 O9 1.410(7) .
S3 O7 1.423(5) .
S3 O8 1.442(8) .
S3 C68 1.746(7) .
F14 C66 1.328(7) .
F13 C66 1.334(8) .
F11 C67 1.355(8) .
F12 C67 1.341(8) .
F15 C66 1.322(7) .
F1 C69 1.302(9) .
F7 C70 1.359(11) .
F2 C69 1.347(9) .
F10 C67 1.314(9) .
F6 C68 1.322(9) .
F9 C70 1.324(11) .
F5 C68 1.390(12) .
F3 C69 1.353(9) .
F8 C70 1.332(11) .
F4 C68 1.315(10) .
N2 C34 1.376(6) .
N2 C37 1.384(7) .
N10 C65 1.370(7) .
N10 C62 1.374(7) .
N1 C2 1.378(7) .
N1 C5 1.384(7) .
N7 C30 1.340(8) .
N7 C32 1.347(7) .
N7 C31 1.489(7) .
N9 C54 1.379(6) .
N9 C51 1.380(7) .
N3 C26 1.377(7) .
N3 C23 1.382(7) .
N4 C16 1.365(7) .
N4 C13 1.384(6) .
N6 C42 1.348(8) .
N6 C40 1.350(8) .
N6 C41 1.484(7) .
N11 C58 1.338(7) .
N11 C60 1.345(7) .
N11 C59 1.485(6) .
S6 O18 1.488(10) .
S6 O17 1.517(14) .
S6 O16 1.563(11) .
S6 C71 1.690(15) .
N12 C49 1.344(8) .
N12 C47 1.348(8) .
N12 C48 1.490(7) .
C28 C29 1.387(7) .
C28 C33 1.400(8) .
C28 C27 1.498(7) .
C52 C53 1.358(8) .
C52 C51 1.442(7) .
C52 H52 0.9500 .
N5 C9 1.338(9) .
N5 C11 1.347(9) .
N5 C10 1.490(7) .
C15 C14 1.356(8) .
C15 C16 1.445(7) .
C15 H15 0.9500 .
C33 C32 1.384(8) .
C33 H33 0.9500 .
C38 C43 1.386(8) .
C38 C39 1.399(7) .
C38 C1 1.489(7) .
C53 C54 1.440(7) .
C53 H53 0.9500 .
C36 C35 1.362(8) .
C36 C37 1.435(7) .
C36 H36 0.9500 .
C18 C19 1.392(8) .
C18 C167 1.395(8) .
C18 C17 1.496(7) .
C26 C27 1.392(7) .
C26 C25 1.437(8) .
C55 C54 1.384(7) .
C55 C62 1.397(7) .
C55 C56 1.497(7) .
C1 C2 1.400(8) .
C1 C37 1.408(7) .
C61 C60 1.384(8) .
C61 C56 1.391(8) .
C61 H61 0.9500 .
C44 C65 1.392(7) 2_577
C44 C51 1.393(7) .
C44 C45 1.500(7) .
C16 C17 1.398(7) .
C57 C58 1.381(7) .
C57 C56 1.390(7) .
C57 H57 0.9500 .
C27 C34 1.400(7) .
C17 C23 1.395(7) .
C14 C13 1.443(8) .
C14 H14 0.9500 .
C6 C13 1.386(8) .
C6 C5 1.393(8) .
C6 C7 1.504(7) .
C65 C44 1.392(7) 2_577
C65 C64 1.445(7) .
C60 H60 0.9500 .
C19 C20 1.380(9) .
C19 H19 0.9500 .
C39 C40 1.369(8) .
C39 H39 0.9500 .
C43 C42 1.382(8) .
C43 H43 0.9500 .
C5 C4 1.439(8) .
C4 C3 1.355(8) .
C4 H4 0.9500 .
C62 C63 1.444(7) .
C40 H40 0.9500 .
C50 C49 1.377(8) .
C50 C45 1.383(8) .
C50 H50 0.9500 .
C22 N8 1.343(7) .
C22 C167 1.376(8) .
C22 H22 0.9500 .
C12 C11 1.376(8) .
C12 C7 1.388(8) .
C12 H12 0.9500 .
C3 C2 1.443(7) .
C3 H3 0.9500 .
C49 H49 0.9500 .
C7 C8 1.387(9) .
C42 H42 0.9500 .
C32 H32 0.9500 .
C24 C25 1.346(8) .
C24 C23 1.445(7) .
C24 H24 0.9500 .
C63 C64 1.352(8) .
C63 H63 0.9500 .
C8 C9 1.385(8) .
C8 H8 0.9500 .
C20 N8 1.342(8) .
C20 H20 0.9500 .
C46 C47 1.378(9) .
C46 C45 1.392(8) .
C46 H46 0.9500 .
C25 H25 0.9500 .
C21 N8 1.485(8) .
C21 H21A 0.9800 .
C21 H21B 0.9800 .
C21 H21C 0.9800 .
C10 H10A 0.9800 .
C10 H10B 0.9800 .
C10 H10C 0.9800 .
F18 C71 1.397(19) .
F16 C71 1.375(19) .
C71 F17 1.30(2) .
C34 C35 1.441(7) .
C30 C29 1.387(7) .
C30 H30 0.9500 .
C167 H167 0.9500 .
C29 H29 0.9500 .
C35 H35 0.9500 .
C58 H58 0.9500 .
C64 H64 0.9500 .
C41 H41A 0.9800 .
C41 H41B 0.9800 .
C41 H41C 0.9800 .
C47 H47 0.9500 .
C59 H59A 0.9800 .
C59 H59B 0.9800 .
C59 H59C 0.9800 .
C11 H11 0.9500 .
C9 H9 0.9500 .
C48 H48A 0.9800 .
C48 H48B 0.9800 .
C48 H48C 0.9800 .
C31 H31A 0.9800 .
C31 H31B 0.9800 .
C31 H31C 0.9800 .
F17 F17 1.66(8) 2_767

loop_
_geom_torsion_atom_site_label_1
_geom_torsion_atom_site_label_2
_geom_torsion_atom_site_label_3
_geom_torsion_atom_site_label_4
_geom_torsion
_geom_torsion_site_symmetry_1
_geom_torsion_site_symmetry_4
N3 Cu2 N2 C34 -7.9(4) . .
N1 Cu2 N2 C34 176.5(4) . .
N4 Cu2 N2 C34 90.8(15) . .
N3 Cu2 N2 C37 -179.1(4) . .
N1 Cu2 N2 C37 5.2(4) . .
N4 Cu2 N2 C37 -80.5(15) . .
N10 Cu1 N10 C65 23(27) 2_577 .
N9 Cu1 N10 C65 -179.2(5) . .
N9 Cu1 N10 C65 0.8(5) 2_577 .
N10 Cu1 N10 C62 -159(26) 2_577 .
N9 Cu1 N10 C62 -1.3(5) . .
N9 Cu1 N10 C62 178.7(5) 2_577 .
N3 Cu2 N1 C2 -77(2) . .
N4 Cu2 N1 C2 -175.5(5) . .
N2 Cu2 N1 C2 11.5(5) . .
N3 Cu2 N1 C5 89(2) . .
N4 Cu2 N1 C5 -9.6(4) . .
N2 Cu2 N1 C5 177.3(4) . .
N10 Cu1 N9 C54 -0.6(4) . .
N10 Cu1 N9 C54 179.4(4) 2_577 .
N9 Cu1 N9 C54 109(29) 2_577 .
N10 Cu1 N9 C51 176.5(4) . .
N10 Cu1 N9 C51 -3.5(4) 2_577 .
N9 Cu1 N9 C51 -74(29) 2_577 .
N1 Cu2 N3 C26 86(2) . .
N4 Cu2 N3 C26 -174.7(5) . .
N2 Cu2 N3 C26 -1.6(5) . .
N1 Cu2 N3 C23 -95(2) . .
N4 Cu2 N3 C23 4.2(5) . .
N2 Cu2 N3 C23 177.3(4) . .
N3 Cu2 N4 C16 6.8(4) . .
N1 Cu2 N4 C16 -177.5(4) . .
N2 Cu2 N4 C16 -91.8(15) . .
N3 Cu2 N4 C13 176.4(4) . .
N1 Cu2 N4 C13 -7.9(4) . .
N2 Cu2 N4 C13 77.8(15) . .
C29 C28 C33 C32 -1.5(8) . .
C27 C28 C33 C32 177.3(5) . .
C51 C52 C53 C54 2.8(6) . .
C23 N3 C26 C27 -171.8(5) . .
Cu2 N3 C26 C27 7.3(8) . .
C23 N3 C26 C25 2.2(6) . .
Cu2 N3 C26 C25 -178.7(4) . .
C43 C38 C1 C2 50.3(7) . .
C39 C38 C1 C2 -127.5(6) . .
C43 C38 C1 C37 -128.3(6) . .
C39 C38 C1 C37 54.0(7) . .
C13 N4 C16 C17 174.5(5) . .
Cu2 N4 C16 C17 -14.1(7) . .
C13 N4 C16 C15 -2.3(6) . .
Cu2 N4 C16 C15 169.0(4) . .
C14 C15 C16 N4 0.2(6) . .
C14 C15 C16 C17 -176.7(5) . .
N3 C26 C27 C34 -4.0(9) . .
C25 C26 C27 C34 -177.2(5) . .
N3 C26 C27 C28 173.4(5) . .
C25 C26 C27 C28 0.2(8) . .
C29 C28 C27 C26 62.5(7) . .
C33 C28 C27 C26 -116.2(6) . .
C29 C28 C27 C34 -119.9(6) . .
C33 C28 C27 C34 61.4(7) . .
N4 C16 C17 C23 9.2(9) . .
C15 C16 C17 C23 -174.3(5) . .
N4 C16 C17 C18 -174.5(5) . .
C15 C16 C17 C18 1.9(8) . .
C19 C18 C17 C23 -64.8(7) . .
C167 C18 C17 C23 112.3(6) . .
C19 C18 C17 C16 118.7(6) . .
C167 C18 C17 C16 -64.2(7) . .
C54 N9 C51 C44 -178.7(5) . .
Cu1 N9 C51 C44 3.7(7) . .
C54 N9 C51 C52 0.2(6) . .
Cu1 N9 C51 C52 -177.4(3) . .
C65 C44 C51 N9 1.5(8) 2_577 .
C45 C44 C51 N9 -179.4(5) . .
C65 C44 C51 C52 -177.3(5) 2_577 .
C45 C44 C51 C52 1.9(8) . .
C53 C52 C51 N9 -1.9(6) . .
C53 C52 C51 C44 177.0(5) . .
C16 C15 C14 C13 2.0(6) . .
C58 C57 C56 C61 1.7(8) . .
C58 C57 C56 C55 -176.9(5) . .
C60 C61 C56 C57 -1.6(8) . .
C60 C61 C56 C55 177.0(5) . .
C54 C55 C56 C57 -71.0(7) . .
C62 C55 C56 C57 108.7(6) . .
C54 C55 C56 C61 110.4(6) . .
C62 C55 C56 C61 -69.9(7) . .
C62 N10 C65 C44 176.3(5) . 2_577
Cu1 N10 C65 C44 -5.4(8) . 2_577
C62 N10 C65 C64 -2.3(6) . .
Cu1 N10 C65 C64 176.0(4) . .
C58 N11 C60 C61 1.2(9) . .
C59 N11 C60 C61 -175.8(5) . .
C56 C61 C60 N11 0.2(9) . .
C167 C18 C19 C20 -3.0(8) . .
C17 C18 C19 C20 174.2(5) . .
C43 C38 C39 C40 -1.8(8) . .
C1 C38 C39 C40 176.0(5) . .
C39 C38 C43 C42 1.4(9) . .
C1 C38 C43 C42 -176.4(5) . .
C2 N1 C5 C6 -170.5(5) . .
Cu2 N1 C5 C6 21.1(8) . .
C2 N1 C5 C4 6.1(6) . .
Cu2 N1 C5 C4 -162.3(4) . .
C13 C6 C5 N1 -13.3(9) . .
C7 C6 C5 N1 166.2(5) . .
C13 C6 C5 C4 170.5(5) . .
C7 C6 C5 C4 -10.0(8) . .
N1 C5 C4 C3 -4.1(7) . .
C6 C5 C4 C3 172.5(5) . .
C65 N10 C62 C55 -177.1(5) . .
Cu1 N10 C62 C55 4.6(8) . .
C65 N10 C62 C63 2.6(6) . .
Cu1 N10 C62 C63 -175.7(4) . .
C54 C55 C62 N10 -6.1(9) . .
C56 C55 C62 N10 174.2(5) . .
C54 C55 C62 C63 174.3(5) . .
C56 C55 C62 C63 -5.4(8) . .
C42 N6 C40 C39 0.4(9) . .
C41 N6 C40 C39 -180.0(5) . .
C38 C39 C40 N6 1.0(9) . .
C5 C4 C3 C2 0.4(7) . .
C47 N12 C49 C50 -2.3(8) . .
C48 N12 C49 C50 178.4(5) . .
C45 C50 C49 N12 0.3(8) . .
C11 C12 C7 C8 2.5(9) . .
C11 C12 C7 C6 -177.3(6) . .
C13 C6 C7 C8 125.0(6) . .
C5 C6 C7 C8 -54.5(7) . .
C13 C6 C7 C12 -55.2(8) . .
C5 C6 C7 C12 125.3(6) . .
C40 N6 C42 C43 -0.8(9) . .
C41 N6 C42 C43 179.6(6) . .
C38 C43 C42 N6 -0.2(9) . .
C30 N7 C32 C33 2.4(8) . .
C31 N7 C32 C33 -176.1(5) . .
C28 C33 C32 N7 -0.9(8) . .
O13 S5 C66 F15 178.5(5) . .
O14 S5 C66 F15 -61.6(6) . .
O15 S5 C66 F15 58.8(6) . .
O13 S5 C66 F14 -60.4(5) . .
O14 S5 C66 F14 59.5(5) . .
O15 S5 C66 F14 179.9(4) . .
O13 S5 C66 F13 58.4(5) . .
O14 S5 C66 F13 178.4(4) . .
O15 S5 C66 F13 -61.3(5) . .
N10 C62 C63 C64 -1.9(7) . .
C55 C62 C63 C64 177.8(6) . .
C12 C7 C8 C9 -2.0(9) . .
C6 C7 C8 C9 177.8(6) . .
C18 C19 C20 N8 0.2(9) . .
O2 S1 C69 F1 176.8(5) . .
O3 S1 C69 F1 57.5(6) . .
O1 S1 C69 F1 -59.4(7) . .
O2 S1 C69 F2 -62.1(7) . .
O3 S1 C69 F2 178.7(6) . .
O1 S1 C69 F2 61.7(7) . .
O2 S1 C69 F3 56.0(6) . .
O3 S1 C69 F3 -63.2(6) . .
O1 S1 C69 F3 179.8(6) . .
C23 C24 C25 C26 -0.5(7) . .
N3 C26 C25 C24 -1.0(7) . .
C27 C26 C25 C24 173.0(6) . .
O11 S4 C67 F10 -62.1(6) . .
O12 S4 C67 F10 58.3(6) . .
O10 S4 C67 F10 177.8(5) . .
O11 S4 C67 F12 176.7(5) . .
O12 S4 C67 F12 -62.9(5) . .
O10 S4 C67 F12 56.6(5) . .
O11 S4 C67 F11 59.4(5) . .
O12 S4 C67 F11 179.8(5) . .
O10 S4 C67 F11 -60.7(5) . .
O9 S3 C68 F4 -67.3(9) . .
O7 S3 C68 F4 54.9(9) . .
O8 S3 C68 F4 175.7(8) . .
O9 S3 C68 F6 61.6(8) . .
O7 S3 C68 F6 -176.2(7) . .
O8 S3 C68 F6 -55.4(9) . .
O9 S3 C68 F5 178.1(6) . .
O7 S3 C68 F5 -59.7(6) . .
O8 S3 C68 F5 61.1(7) . .
O4 S2 C70 F9 176.5(6) . .
O6 S2 C70 F9 -63.3(7) . .
O5 S2 C70 F9 57.6(7) . .
O4 S2 C70 F8 -63.7(7) . .
O6 S2 C70 F8 56.5(8) . .
O5 S2 C70 F8 177.3(7) . .
O4 S2 C70 F7 54.8(7) . .
O6 S2 C70 F7 175.0(7) . .
O5 S2 C70 F7 -64.1(8) . .
O18 S6 C71 F17 -168(4) . .
O17 S6 C71 F17 67(4) . .
O16 S6 C71 F17 -40(4) . .
O18 S6 C71 F16 61.1(13) . .
O17 S6 C71 F16 -64.0(16) . .
O16 S6 C71 F16 -170.8(11) . .
O18 S6 C71 F18 -59.6(13) . .
O17 S6 C71 F18 175.3(14) . .
O16 S6 C71 F18 68.5(13) . .
C19 C20 N8 C22 3.1(9) . .
C19 C20 N8 C21 -174.7(6) . .
C167 C22 N8 C20 -3.5(8) . .
C167 C22 N8 C21 174.3(5) . .
C51 N9 C54 C55 -178.3(5) . .
Cu1 N9 C54 C55 -0.7(8) . .
C51 N9 C54 C53 1.6(6) . .
Cu1 N9 C54 C53 179.2(3) . .
C62 C55 C54 N9 4.1(9) . .
C56 C55 C54 N9 -176.3(5) . .
C62 C55 C54 C53 -175.8(5) . .
C56 C55 C54 C53 3.9(8) . .
C52 C53 C54 N9 -2.8(6) . .
C52 C53 C54 C55 177.0(5) . .
C16 N4 C13 C6 -172.1(5) . .
Cu2 N4 C13 C6 16.5(7) . .
C16 N4 C13 C14 3.6(6) . .
Cu2 N4 C13 C14 -167.8(4) . .
C5 C6 C13 N4 -6.4(9) . .
C7 C6 C13 N4 174.1(5) . .
C5 C6 C13 C14 178.6(5) . .
C7 C6 C13 C14 -0.9(8) . .
C15 C14 C13 N4 -3.5(6) . .
C15 C14 C13 C6 172.1(5) . .
C5 N1 C2 C1 170.1(5) . .
Cu2 N1 C2 C1 -21.8(8) . .
C5 N1 C2 C3 -5.8(6) . .
Cu2 N1 C2 C3 162.3(4) . .
C37 C1 C2 N1 12.8(8) . .
C38 C1 C2 N1 -165.7(5) . .
C37 C1 C2 C3 -171.9(5) . .
C38 C1 C2 C3 9.6(8) . .
C4 C3 C2 N1 3.4(7) . .
C4 C3 C2 C1 -172.4(5) . .
C37 N2 C34 C27 -174.3(5) . .
Cu2 N2 C34 C27 12.9(7) . .
C37 N2 C34 C35 1.9(6) . .
Cu2 N2 C34 C35 -170.9(3) . .
C26 C27 C34 N2 -6.6(8) . .
C28 C27 C34 N2 175.9(5) . .
C26 C27 C34 C35 177.7(5) . .
C28 C27 C34 C35 0.3(8) . .
C49 C50 C45 C46 0.9(8) . .
C49 C50 C45 C44 -177.4(5) . .
C47 C46 C45 C50 -0.1(8) . .
C47 C46 C45 C44 178.2(5) . .
C65 C44 C45 C50 99.9(6) 2_577 .
C51 C44 C45 C50 -79.2(6) . .
C65 C44 C45 C46 -78.3(7) 2_577 .
C51 C44 C45 C46 102.5(6) . .
C32 N7 C30 C29 -1.5(8) . .
C31 N7 C30 C29 177.1(5) . .
N8 C22 C167 C18 0.6(8) . .
C19 C18 C167 C22 2.5(8) . .
C17 C18 C167 C22 -174.7(5) . .
C33 C28 C29 C30 2.4(8) . .
C27 C28 C29 C30 -176.3(5) . .
N7 C30 C29 C28 -1.0(8) . .
C34 N2 C37 C1 173.6(5) . .
Cu2 N2 C37 C1 -13.7(7) . .
C34 N2 C37 C36 -2.9(6) . .
Cu2 N2 C37 C36 169.8(3) . .
C2 C1 C37 N2 5.5(8) . .
C38 C1 C37 N2 -176.1(5) . .
C2 C1 C37 C36 -178.5(5) . .
C38 C1 C37 C36 -0.1(8) . .
C35 C36 C37 N2 2.9(6) . .
C35 C36 C37 C1 -173.6(5) . .
C26 N3 C23 C17 169.7(5) . .
Cu2 N3 C23 C17 -9.4(8) . .
C26 N3 C23 C24 -2.5(6) . .
Cu2 N3 C23 C24 178.4(4) . .
C16 C17 C23 N3 3.1(9) . .
C18 C17 C23 N3 -173.2(5) . .
C16 C17 C23 C24 174.3(6) . .
C18 C17 C23 C24 -2.1(8) . .
C25 C24 C23 N3 1.9(7) . .
C25 C24 C23 C17 -170.3(6) . .
C37 C36 C35 C34 -1.6(6) . .
N2 C34 C35 C36 -0.2(6) . .
C27 C34 C35 C36 176.0(5) . .
C60 N11 C58 C57 -1.1(8) . .
C59 N11 C58 C57 175.9(5) . .
C56 C57 C58 N11 -0.4(8) . .
C62 C63 C64 C65 0.4(7) . .
N10 C65 C64 C63 1.2(7) . .
C44 C65 C64 C63 -177.4(6) 2_577 .
C49 N12 C47 C46 3.2(9) . .
C48 N12 C47 C46 -177.6(6) . .
C45 C46 C47 N12 -1.9(9) . .
C9 N5 C11 C12 -0.3(10) . .
C10 N5 C11 C12 -179.5(6) . .
C7 C12 C11 N5 -1.4(9) . .
C11 N5 C9 C8 0.8(10) . .
C10 N5 C9 C8 -180.0(6) . .
C7 C8 C9 N5 0.4(10) . .
F16 C71 F17 F17 26(17) . 2_767
F18 C71 F17 F17 177(14) . 2_767
S6 C71 F17 F17 -77(16) . 2_767
